data_4106789
loop_
_publ_author_name
'Noah Z. Burns'
'Michael R. Witten'
'Eric N. Jacobsen'

_publ_section_title
;
 Dual Catalysis in Enantioselective Oxidopyrylium-Based [5 + 2]
 Cycloadditions
;
_journal_name_full 'Journal of the American Chemical Society'
_journal_page_first 14578
_journal_page_last 14581
_journal_paper_doi 10.1021/ja206997e
_journal_volume 133
_journal_year 2011
_chemical_absolute_configuration ad
_chemical_formula_sum 'C21 H21 F6 N O2'
_chemical_formula_weight 433.39
_chemical_name_systematic
; 
 ? 
;
_space_group_IT_number 5
_symmetry_cell_setting monoclinic
_symmetry_space_group_name_Hall 'C 2y'
_symmetry_space_group_name_H-M 'C 1 2 1'
_atom_sites_solution_hydrogens geom
_atom_sites_solution_primary direct
_atom_sites_solution_secondary difmap
_audit_creation_method SHELXL-97
_cell_angle_alpha 90.00
_cell_angle_beta 90.381(2)
_cell_angle_gamma 90.00
_cell_formula_units_Z 4
_cell_length_a 29.9461(7)
_cell_length_b 5.07330(10)
_cell_length_c 15.3388(4)
_cell_measurement_reflns_used 9799
_cell_measurement_temperature 100(2)
_cell_measurement_theta_max 65.8
_cell_measurement_theta_min 2.881
_cell_volume 2330.30(9)
_computing_cell_refinement 'SAINT 7.46A (Bruker-AXS, 2009)'
_computing_data_collection 'APEX2 v2009.3.0 (Bruker-AXS, 2009)'
_computing_data_reduction 'SAINT 7.46A (Bruker-AXS, 2009)'
_computing_molecular_graphics 'Bruker SHELXTL'
_computing_publication_material 'Bruker SHELXTL'
_computing_structure_refinement 'SHELXL-97 (Sheldrick, 2008)'
_computing_structure_solution 'SHELXS-97 (Sheldrick, 2008)'
_diffrn_ambient_temperature 100(2)
_diffrn_measured_fraction_theta_full 0.941
_diffrn_measured_fraction_theta_max 0.941
_diffrn_measurement_device_type
;
Bruker D8 goniometer with CCD area detector  
;
_diffrn_measurement_method 'omega and phi scans'
_diffrn_radiation_monochromator graphite
_diffrn_radiation_source 'I\mS microfocus tube'
_diffrn_radiation_type CuK\a
_diffrn_radiation_wavelength 1.54178
_diffrn_reflns_av_R_equivalents 0.0000
_diffrn_reflns_av_sigmaI/netI 0.0192
_diffrn_reflns_limit_h_max 34
_diffrn_reflns_limit_h_min -34
_diffrn_reflns_limit_k_max 5
_diffrn_reflns_limit_k_min -5
_diffrn_reflns_limit_l_max 18
_diffrn_reflns_limit_l_min 0
_diffrn_reflns_number 3818
_diffrn_reflns_theta_full 66.18
_diffrn_reflns_theta_max 66.18
_diffrn_reflns_theta_min 2.88
_exptl_absorpt_coefficient_mu 0.973
_exptl_absorpt_correction_T_max 0.9262
_exptl_absorpt_correction_T_min 0.8144
_exptl_absorpt_correction_type multi-scan
_exptl_absorpt_process_details sadabs
_exptl_crystal_colour colorless
_exptl_crystal_density_diffrn 1.235
_exptl_crystal_description plate
_exptl_crystal_F_000 896
_exptl_crystal_size_max 0.22
_exptl_crystal_size_mid 0.18
_exptl_crystal_size_min 0.08
_platon_squeeze_details
;
;
_refine_diff_density_max 0.197
_refine_diff_density_min -0.187
_refine_diff_density_rms 0.044
_refine_ls_abs_structure_details 'Flack H D (1983), Acta Cryst. A39, 876-881'
_refine_ls_abs_structure_Flack 0.11(13)
_refine_ls_extinction_method none
_refine_ls_goodness_of_fit_ref 1.093
_refine_ls_hydrogen_treatment mixed
_refine_ls_matrix_type full
_refine_ls_number_parameters 288
_refine_ls_number_reflns 3818
_refine_ls_number_restraints 26
_refine_ls_restrained_S_all 1.203
_refine_ls_R_factor_all 0.0355
_refine_ls_R_factor_gt 0.0345
_refine_ls_shift/su_max 0.001
_refine_ls_shift/su_mean 0.000
_refine_ls_structure_factor_coef Fsqd
_refine_ls_weighting_details 'calc w=1/[\s^2^(Fo^2^)+(0.0536P)^2^+0.9710P] where P=(Fo^2^+2Fc^2^)/3'
_refine_ls_weighting_scheme calc
_refine_ls_wR_factor_gt 0.0932
_refine_ls_wR_factor_ref 0.0939
_reflns_number_gt 3728
_reflns_number_total 3818
_reflns_threshold_expression >2sigma(I)
_cod_data_source_file ja206997e_si_004.cif
_cod_data_source_block diallylaniline
_cod_database_code 4106789

loop_
_symmetry_equiv_pos_as_xyz
'x, y, z'
'-x, y, -z'
'x+1/2, y+1/2, z'
'-x+1/2, y+1/2, -z'

loop_
_atom_site_label
_atom_site_type_symbol
_atom_site_fract_x
_atom_site_fract_y
_atom_site_fract_z
_atom_site_U_iso_or_equiv
_atom_site_adp_type
_atom_site_occupancy
_atom_site_symmetry_multiplicity
_atom_site_calc_flag
_atom_site_refinement_flags
_atom_site_disorder_assembly
_atom_site_disorder_group
F1 F 0.65916(5) 0.7537(4) -0.28084(10) 0.0614(4) Uani 1 1 d . . .
F2 F 0.61941(7) 0.5382(3) -0.37407(9) 0.0684(5) Uani 1 1 d . . .
F3 F 0.59174(5) 0.8670(3) -0.30712(8) 0.0482(3) Uani 1 1 d . . .
O1 O 0.66790(4) 0.0807(3) 0.11165(8) 0.0271(3) Uani 1 1 d . . .
O2 O 0.75347(4) -0.3624(3) 0.07943(10) 0.0346(3) Uani 1 1 d . . .
N1 N 0.65093(5) 0.0017(3) -0.07371(11) 0.0294(4) Uani 1 1 d . . .
C1 C 0.71517(6) -0.2842(4) 0.07784(12) 0.0270(4) Uani 1 1 d . . .
C2 C 0.68302(6) -0.3678(4) 0.00699(13) 0.0300(4) Uani 1 1 d . . .
H2A H 0.6726 -0.5485 0.0202 0.036 Uiso 1 1 calc R . .
H2B H 0.6995 -0.3755 -0.0487 0.036 Uiso 1 1 calc R . .
C3 C 0.64155(6) -0.1894(4) -0.00615(13) 0.0270(4) Uani 1 1 d . . .
H3 H 0.6160 -0.3018 -0.0258 0.032 Uiso 1 1 calc R . .
C4 C 0.62904(6) -0.0586(4) 0.08013(13) 0.0277(4) Uani 1 1 d . . .
H4 H 0.6037 0.0672 0.0709 0.033 Uiso 1 1 calc R . .
C5 C 0.61743(6) -0.2563(4) 0.15240(13) 0.0315(4) Uani 1 1 d . . .
H5A H 0.6079 -0.4273 0.1273 0.038 Uiso 1 1 calc R . .
H5B H 0.5933 -0.1874 0.1899 0.038 Uiso 1 1 calc R . .
C6 C 0.66129(6) -0.2861(4) 0.20414(13) 0.0292(4) Uani 1 1 d . . .
H6 H 0.6706 -0.4750 0.2078 0.035 Uiso 1 1 calc R . .
C7 C 0.69545(6) -0.1208(4) 0.15117(13) 0.0273(4) Uani 1 1 d . . .
C8 C 0.72831(6) 0.0013(4) 0.21616(12) 0.0311(4) Uani 1 1 d . . .
H8A H 0.7277 0.1960 0.2122 0.037 Uiso 1 1 calc R . .
H8B H 0.7591 -0.0602 0.2046 0.037 Uiso 1 1 calc R . .
C9 C 0.71281(7) -0.0907(4) 0.30656(13) 0.0335(5) Uani 1 1 d . . .
H9 H 0.7287 -0.2584 0.3211 0.040 Uiso 1 1 calc R . .
C10 C 0.66336(7) -0.1534(4) 0.29360(13) 0.0333(4) Uani 1 1 d . . .
H10A H 0.6452 0.0095 0.2943 0.040 Uiso 1 1 calc R . .
H10B H 0.6525 -0.2738 0.3397 0.040 Uiso 1 1 calc R . .
C11 C 0.61949(6) 0.1456(4) -0.11705(12) 0.0278(4) Uani 1 1 d . . .
C12 C 0.63309(7) 0.3314(4) -0.17902(13) 0.0306(4) Uani 1 1 d . . .
H12 H 0.6641 0.3587 -0.1885 0.037 Uiso 1 1 calc R . .
C13 C 0.60235(7) 0.4758(4) -0.22665(13) 0.0335(5) Uani 1 1 d . . .
C14 C 0.55660(7) 0.4426(5) -0.21430(15) 0.0404(5) Uani 1 1 d . A .
H14 H 0.5354 0.5430 -0.2465 0.048 Uiso 1 1 calc R . .
C15 C 0.54315(7) 0.2576(5) -0.15321(14) 0.0382(5) Uani 1 1 d D . .
C16 C 0.57344(6) 0.1117(4) -0.10441(13) 0.0329(4) Uani 1 1 d . A .
H16 H 0.5631 -0.0111 -0.0624 0.040 Uiso 1 1 calc R . .
C17 C 0.61816(8) 0.6592(5) -0.29688(15) 0.0414(5) Uani 1 1 d . . .
C18 C 0.49362(16) 0.2300(12) -0.1359(5) 0.0529(8) Uani 0.751(3) 1 d PDU A 1
F4 F 0.46897(7) 0.2720(8) -0.20513(18) 0.0857(9) Uani 0.751(3) 1 d PU A 1
F5 F 0.4835(4) -0.0077(18) -0.1018(6) 0.0618(11) Uani 0.751(3) 1 d PU A 1
F6 F 0.47820(7) 0.4005(5) -0.0758(2) 0.0713(6) Uani 0.751(3) 1 d PU A 1
C18B C 0.4962(5) 0.174(4) -0.1501(15) 0.0529(8) Uani 0.249(3) 1 d PD A 2
F4B F 0.4804(2) 0.057(3) -0.2225(5) 0.0857(9) Uani 0.249(3) 1 d P A 2
F5B F 0.4870(12) 0.013(6) -0.087(2) 0.0618(11) Uani 0.249(3) 1 d P A 2
F6B F 0.4716(2) 0.3821(18) -0.1420(7) 0.0713(6) Uani 0.249(3) 1 d P A 2
C19 C 0.72259(8) 0.1085(5) 0.37877(14) 0.0418(5) Uani 1 1 d . . .
H19A H 0.7552 0.1402 0.3818 0.050 Uiso 1 1 calc R . .
H19B H 0.7079 0.2777 0.3640 0.050 Uiso 1 1 calc R . .
C20 C 0.70684(9) 0.0193(6) 0.46574(15) 0.0500(6) Uani 1 1 d . . .
H20 H 0.7173 -0.1461 0.4865 0.060 Uiso 1 1 calc R . .
C21 C 0.67963(11) 0.1514(7) 0.5158(2) 0.0701(9) Uani 1 1 d . . .
H21A H 0.6684 0.3176 0.4973 0.084 Uiso 1 1 calc R . .
H21B H 0.6711 0.0812 0.5706 0.084 Uiso 1 1 calc R . .
H1 H 0.6781(8) 0.037(5) -0.0814(14) 0.032(6) Uiso 1 1 d . . .

loop_
_atom_site_aniso_label
_atom_site_aniso_U_11
_atom_site_aniso_U_22
_atom_site_aniso_U_33
_atom_site_aniso_U_23
_atom_site_aniso_U_13
_atom_site_aniso_U_12
F1 0.0414(7) 0.0742(11) 0.0688(10) 0.0323(8) 0.0064(7) -0.0076(7)
F2 0.1147(14) 0.0530(10) 0.0377(7) 0.0026(7) 0.0199(8) 0.0053(10)
F3 0.0586(8) 0.0428(7) 0.0434(7) 0.0078(6) 0.0007(6) 0.0066(7)
O1 0.0176(6) 0.0262(7) 0.0373(7) 0.0008(5) -0.0018(5) 0.0002(5)
O2 0.0195(6) 0.0389(8) 0.0456(8) -0.0003(6) 0.0024(6) 0.0045(6)
N1 0.0166(8) 0.0365(9) 0.0353(9) 0.0028(7) 0.0019(7) -0.0026(7)
C1 0.0201(9) 0.0251(10) 0.0357(10) 0.0025(8) 0.0034(8) 0.0020(7)
C2 0.0245(9) 0.0285(10) 0.0371(10) -0.0035(8) 0.0034(8) 0.0024(8)
C3 0.0164(8) 0.0298(11) 0.0347(10) 0.0003(8) -0.0011(7) -0.0032(7)
C4 0.0176(8) 0.0286(11) 0.0368(10) -0.0003(8) -0.0001(8) 0.0006(7)
C5 0.0210(9) 0.0368(11) 0.0368(11) 0.0028(9) 0.0039(8) -0.0006(8)
C6 0.0236(9) 0.0269(10) 0.0371(10) 0.0028(8) 0.0030(8) 0.0023(8)
C7 0.0200(8) 0.0262(10) 0.0356(10) 0.0009(8) 0.0001(8) 0.0032(8)
C8 0.0235(9) 0.0339(11) 0.0358(10) -0.0003(8) -0.0016(8) 0.0007(8)
C9 0.0308(10) 0.0346(11) 0.0351(11) 0.0032(8) -0.0010(9) 0.0035(8)
C10 0.0304(10) 0.0346(11) 0.0349(11) 0.0035(8) 0.0046(8) 0.0036(9)
C11 0.0224(9) 0.0302(10) 0.0307(10) -0.0025(7) -0.0005(7) -0.0012(7)
C12 0.0251(9) 0.0355(11) 0.0312(10) -0.0018(8) 0.0032(8) -0.0041(8)
C13 0.0327(10) 0.0344(12) 0.0334(10) -0.0018(8) 0.0019(9) 0.0017(9)
C14 0.0298(10) 0.0477(14) 0.0435(12) 0.0051(10) -0.0032(9) 0.0043(9)
C15 0.0229(10) 0.0485(13) 0.0431(12) 0.0059(10) -0.0008(9) 0.0017(9)
C16 0.0236(9) 0.0413(12) 0.0339(10) 0.0034(8) -0.0012(8) -0.0032(8)
C17 0.0446(12) 0.0414(14) 0.0383(12) 0.0030(10) 0.0011(10) 0.0027(10)
C18 0.0230(12) 0.068(2) 0.068(2) 0.0208(14) -0.0032(12) 0.0085(15)
F4 0.0247(10) 0.162(3) 0.0702(12) 0.0396(15) -0.0110(9) 0.0018(13)
F5 0.0236(19) 0.0679(16) 0.094(3) 0.0171(18) -0.0019(19) -0.0088(13)
F6 0.0352(9) 0.0786(13) 0.1005(16) 0.0024(14) 0.0240(12) 0.0126(10)
C18B 0.0230(12) 0.068(2) 0.068(2) 0.0208(14) -0.0032(12) 0.0085(15)
F4B 0.0247(10) 0.162(3) 0.0702(12) 0.0396(15) -0.0110(9) 0.0018(13)
F5B 0.0236(19) 0.0679(16) 0.094(3) 0.0171(18) -0.0019(19) -0.0088(13)
F6B 0.0352(9) 0.0786(13) 0.1005(16) 0.0024(14) 0.0240(12) 0.0126(10)
C19 0.0448(12) 0.0452(13) 0.0354(11) -0.0010(9) -0.0027(10) -0.0025(11)
C20 0.0617(15) 0.0523(15) 0.0361(12) 0.0026(11) -0.0036(11) -0.0027(13)
C21 0.089(2) 0.071(2) 0.0506(15) 0.0013(14) 0.0190(16) -0.0077(17)

loop_
_atom_type_symbol
_atom_type_description
_atom_type_scat_dispersion_real
_atom_type_scat_dispersion_imag
_atom_type_scat_source
C C 0.0181 0.0091 'International Tables Vol C Tables 4.2.6.8 and 6.1.1.4'
H H 0.0000 0.0000 'International Tables Vol C Tables 4.2.6.8 and 6.1.1.4'
O O 0.0492 0.0322 'International Tables Vol C Tables 4.2.6.8 and 6.1.1.4'
N N 0.0311 0.0180 'International Tables Vol C Tables 4.2.6.8 and 6.1.1.4'
F F 0.0727 0.0534 'International Tables Vol C Tables 4.2.6.8 and 6.1.1.4'

loop_
_geom_angle_atom_site_label_1
_geom_angle_atom_site_label_2
_geom_angle_atom_site_label_3
_geom_angle
C4 O1 C7 104.57(14)
C11 N1 C3 124.87(15)
C11 N1 H1 118.8(16)
C3 N1 H1 115.8(16)
O2 C1 C2 121.43(18)
O2 C1 C7 122.35(17)
C2 C1 C7 115.94(15)
C1 C2 C3 115.92(16)
C1 C2 H2A 108.3
C3 C2 H2A 108.3
C1 C2 H2B 108.3
C3 C2 H2B 108.3
H2A C2 H2B 107.4
N1 C3 C4 112.25(15)
N1 C3 C2 108.98(15)
C4 C3 C2 109.98(16)
N1 C3 H3 108.5
C4 C3 H3 108.5
C2 C3 H3 108.5
O1 C4 C3 107.52(14)
O1 C4 C5 105.30(14)
C3 C4 C5 113.50(16)
O1 C4 H4 110.1
C3 C4 H4 110.1
C5 C4 H4 110.1
C4 C5 C6 103.88(15)
C4 C5 H5A 111.0
C6 C5 H5A 111.0
C4 C5 H5B 111.0
C6 C5 H5B 111.0
H5A C5 H5B 109.0
C10 C6 C5 116.71(16)
C10 C6 C7 102.04(16)
C5 C6 C7 103.89(15)
C10 C6 H6 111.2
C5 C6 H6 111.2
C7 C6 H6 111.2
O1 C7 C1 107.40(15)
O1 C7 C8 110.52(16)
C1 C7 C8 116.91(15)
O1 C7 C6 102.98(13)
C1 C7 C6 110.65(17)
C8 C7 C6 107.51(15)
C7 C8 C9 105.57(16)
C7 C8 H8A 110.6
C9 C8 H8A 110.6
C7 C8 H8B 110.6
C9 C8 H8B 110.6
H8A C8 H8B 108.8
C19 C9 C10 114.45(18)
C19 C9 C8 113.33(18)
C10 C9 C8 104.14(15)
C19 C9 H9 108.2
C10 C9 H9 108.2
C8 C9 H9 108.2
C9 C10 C6 104.01(16)
C9 C10 H10A 111.0
C6 C10 H10A 111.0
C9 C10 H10B 111.0
C6 C10 H10B 111.0
H10A C10 H10B 109.0
N1 C11 C12 119.27(17)
N1 C11 C16 122.92(18)
C12 C11 C16 117.79(17)
C13 C12 C11 121.32(17)
C13 C12 H12 119.3
C11 C12 H12 119.3
C12 C13 C14 121.1(2)
C12 C13 C17 119.70(18)
C14 C13 C17 119.13(19)
C15 C14 C13 117.59(19)
C15 C14 H14 121.2
C13 C14 H14 121.2
C16 C15 C14 122.25(18)
C16 C15 C18B 116.8(10)
C14 C15 C18B 119.9(10)
C16 C15 C18 119.6(3)
C14 C15 C18 118.0(3)
C15 C16 C11 119.98(19)
C15 C16 H16 120.0
C11 C16 H16 120.0
F3 C17 F2 106.30(18)
F3 C17 F1 106.40(19)
F2 C17 F1 107.2(2)
F3 C17 C13 112.73(18)
F2 C17 C13 111.24(19)
F1 C17 C13 112.52(17)
F4 C18 F6 104.9(4)
F4 C18 F5 109.5(5)
F6 C18 F5 103.3(7)
F4 C18 C15 113.0(5)
F6 C18 C15 113.6(4)
F5 C18 C15 111.9(6)
F5B C18B F6B 109(2)
F5B C18B F4B 105.1(19)
F6B C18B F4B 103.9(16)
F5B C18B C15 115(2)
F6B C18B C15 108.2(13)
F4B C18B C15 115.7(13)
C20 C19 C9 112.9(2)
C20 C19 H19A 109.0
C9 C19 H19A 109.0
C20 C19 H19B 109.0
C9 C19 H19B 109.0
H19A C19 H19B 107.8
C21 C20 C19 124.9(3)
C21 C20 H20 117.5
C19 C20 H20 117.5
C20 C21 H21A 120.0
C20 C21 H21B 120.0
H21A C21 H21B 120.0

loop_
_geom_bond_atom_site_label_1
_geom_bond_atom_site_label_2
_geom_bond_distance
F1 C17 1.339(3)
F2 C17 1.334(3)
F3 C17 1.327(3)
O1 C4 1.442(2)
O1 C7 1.444(2)
O2 C1 1.214(2)
N1 C11 1.361(3)
N1 C3 1.448(2)
N1 H1 0.84(2)
C1 C2 1.508(3)
C1 C7 1.520(3)
C2 C3 1.549(3)
C2 H2A 0.9900
C2 H2B 0.9900
C3 C4 1.529(3)
C3 H3 1.0000
C4 C5 1.537(3)
C4 H4 1.0000
C5 C6 1.537(3)
C5 H5A 0.9900
C5 H5B 0.9900
C6 C10 1.529(3)
C6 C7 1.556(3)
C6 H6 1.0000
C7 C8 1.527(3)
C8 C9 1.538(3)
C8 H8A 0.9900
C8 H8B 0.9900
C9 C19 1.526(3)
C9 C10 1.527(3)
C9 H9 1.0000
C10 H10A 0.9900
C10 H10B 0.9900
C11 C12 1.401(3)
C11 C16 1.404(3)
C12 C13 1.382(3)
C12 H12 0.9500
C13 C14 1.394(3)
C13 C17 1.502(3)
C14 C15 1.388(3)
C14 H14 0.9500
C15 C16 1.386(3)
C15 C18B 1.468(15)
C15 C18 1.515(5)
C16 H16 0.9500
C18 F4 1.307(7)
C18 F6 1.348(6)
C18 F5 1.350(13)
C18B F5B 1.29(4)
C18B F6B 1.294(19)
C18B F4B 1.34(2)
C19 C20 1.488(3)
C19 H19A 0.9900
C19 H19B 0.9900
C20 C21 1.308(4)
C20 H20 0.9500
C21 H21A 0.9500
C21 H21B 0.9500

loop_
_geom_hbond_atom_site_label_D
_geom_hbond_atom_site_label_H
_geom_hbond_atom_site_label_A
_geom_hbond_distance_DH
_geom_hbond_distance_HA
_geom_hbond_distance_DA
_geom_hbond_angle_DHA
_geom_hbond_site_symmetry_A
N1 H1 O2 0.84(2) 2.11(2) 2.947(2) 171(2) 4_655

loop_
_geom_torsion_atom_site_label_1
_geom_torsion_atom_site_label_2
_geom_torsion_atom_site_label_3
_geom_torsion_atom_site_label_4
_geom_torsion
O2 C1 C2 C3 -160.28(18)
C7 C1 C2 C3 25.7(3)
C11 N1 C3 C4 -74.8(2)
C11 N1 C3 C2 163.14(18)
C1 C2 C3 N1 94.0(2)
C1 C2 C3 C4 -29.4(2)
C7 O1 C4 C3 -79.88(16)
C7 O1 C4 C5 41.45(17)
N1 C3 C4 O1 -65.80(18)
C2 C3 C4 O1 55.72(19)
N1 C3 C4 C5 178.16(14)
C2 C3 C4 C5 -60.3(2)
O1 C4 C5 C6 -21.20(19)
C3 C4 C5 C6 96.14(18)
C4 C5 C6 C10 106.36(19)
C4 C5 C6 C7 -5.0(2)
C4 O1 C7 C1 72.74(16)
C4 O1 C7 C8 -158.67(15)
C4 O1 C7 C6 -44.10(17)
O2 C1 C7 O1 139.91(18)
C2 C1 C7 O1 -46.1(2)
O2 C1 C7 C8 15.1(3)
C2 C1 C7 C8 -170.96(17)
O2 C1 C7 C6 -108.4(2)
C2 C1 C7 C6 65.6(2)
C10 C6 C7 O1 -92.28(16)
C5 C6 C7 O1 29.46(19)
C10 C6 C7 C1 153.21(15)
C5 C6 C7 C1 -85.05(19)
C10 C6 C7 C8 24.46(19)
C5 C6 C7 C8 146.20(17)
O1 C7 C8 C9 111.05(17)
C1 C7 C8 C9 -125.72(18)
C6 C7 C8 C9 -0.6(2)
C7 C8 C9 C19 -148.67(17)
C7 C8 C9 C10 -23.7(2)
C19 C9 C10 C6 163.95(17)
C8 C9 C10 C6 39.7(2)
C5 C6 C10 C9 -151.63(17)
C7 C6 C10 C9 -39.17(19)
C3 N1 C11 C12 177.71(17)
C3 N1 C11 C16 -4.2(3)
N1 C11 C12 C13 177.84(18)
C16 C11 C12 C13 -0.4(3)
C11 C12 C13 C14 0.4(3)
C11 C12 C13 C17 -175.70(18)
C12 C13 C14 C15 -0.7(3)
C17 C13 C14 C15 175.4(2)
C13 C14 C15 C16 1.0(3)
C13 C14 C15 C18B -167.2(8)
C13 C14 C15 C18 176.9(3)
C14 C15 C16 C11 -1.1(3)
C18B C15 C16 C11 167.5(8)
C18 C15 C16 C11 -176.9(3)
N1 C11 C16 C15 -177.4(2)
C12 C11 C16 C15 0.7(3)
C12 C13 C17 F3 -149.06(19)
C14 C13 C17 F3 34.8(3)
C12 C13 C17 F2 91.6(2)
C14 C13 C17 F2 -84.5(3)
C12 C13 C17 F1 -28.7(3)
C14 C13 C17 F1 155.1(2)
C16 C15 C18 F4 -150.5(4)
C14 C15 C18 F4 33.5(5)
C16 C15 C18 F6 90.1(5)
C14 C15 C18 F6 -85.9(6)
C16 C15 C18 F5 -26.4(7)
C14 C15 C18 F5 157.6(6)
C16 C15 C18B F5B 15(2)
C14 C15 C18B F5B -176.0(18)
C18 C15 C18B F5B -90(6)
C16 C15 C18B F6B 136.4(13)
C14 C15 C18B F6B -54.7(18)
C18 C15 C18B F6B 31(4)
C16 C15 C18B F4B -107.5(16)
C14 C15 C18B F4B 61.4(18)
C18 C15 C18B F4B 147(6)
C10 C9 C19 C20 59.9(3)
C8 C9 C19 C20 179.13(19)
C9 C19 C20 C21 -124.3(3)

loop_
_platon_squeeze_void_nr
_platon_squeeze_void_average_x
_platon_squeeze_void_average_y
_platon_squeeze_void_average_z
_platon_squeeze_void_volume
_platon_squeeze_void_count_electrons
_platon_squeeze_void_content
1 0.000 -0.048 0.500 205 32 ' '
2 0.500 -0.050 0.500 205 32 ' '
